data_1512297
loop_
_publ_author_name
'Yang, Chi'
'Chen, Yin'
'Wang, De-Xian'
'Zhao, Liang'
'Wang, Mei-Xiang'

_publ_section_title
;
 Synthesis of Electron-Deficient Oxacalix[2]arene[2]triazines and Their
 Isomeric Analogs from a One-Pot Reaction of Perfluorinated
 Dihydroxybenzenes with Dichlorotriazines.
;
_journal_issue 17
_journal_name_full 'Organic letters'
_journal_page_first 4414
_journal_page_last 4417
_journal_paper_doi 10.1021/ol401959d
_journal_volume 15
_journal_year 2013
_chemical_formula_moiety 'C20 H6 F8 N6 O6, 2(C H2 Cl2)'
_chemical_formula_sum 'C22 H10 Cl4 F8 N6 O6'
_chemical_formula_weight 748.16
_chemical_name_systematic
; 
 ? 
;
_space_group_IT_number 15
_symmetry_cell_setting monoclinic
_symmetry_space_group_name_Hall '-C 2yc'
_symmetry_space_group_name_H-M 'C 1 2/c 1'
_atom_sites_solution_hydrogens geom
_atom_sites_solution_primary direct
_atom_sites_solution_secondary difmap
_audit_creation_method SHELXL-97
_cell_angle_alpha 90.00
_cell_angle_beta 131.567(3)
_cell_angle_gamma 90.00
_cell_formula_units_Z 4
_cell_length_a 23.108(2)
_cell_length_b 10.2900(7)
_cell_length_c 15.5912(14)
_cell_measurement_reflns_used 534
_cell_measurement_temperature 173(2)
_cell_measurement_theta_max 27.48
_cell_measurement_theta_min 2.17
_cell_volume 2773.7(4)
_computing_cell_refinement 'CrystalClear (Rigaku Inc., 2008)'
_computing_data_collection 'CrystalClear (Rigaku Inc., 2008)'
_computing_data_reduction 'CrystalClear (Rigaku Inc., 2008)'
_computing_molecular_graphics 'XP in Siemens SHELXTL (Sheldrick, 1994)'
_computing_publication_material 'SHELX97 (Sheldrick, 1997)'
_computing_structure_refinement 'SHELXL-97 (Sheldrick, 1997)'
_computing_structure_solution 'SHELXS-97 (Sheldrick, 1990)'
_diffrn_ambient_temperature 173(2)
_diffrn_measured_fraction_theta_full 0.999
_diffrn_measured_fraction_theta_max 0.999
_diffrn_measurement_device_type 'Saturn724+ CCD'
_diffrn_measurement_method '\w scans at fixed \c = 45\%'
_diffrn_radiation_monochromator graphite
_diffrn_radiation_source 'sealed tube'
_diffrn_radiation_type MoK\a
_diffrn_radiation_wavelength 0.71073
_diffrn_reflns_av_R_equivalents 0.0280
_diffrn_reflns_av_sigmaI/netI 0.0156
_diffrn_reflns_limit_h_max 29
_diffrn_reflns_limit_h_min -29
_diffrn_reflns_limit_k_max 13
_diffrn_reflns_limit_k_min -13
_diffrn_reflns_limit_l_max 20
_diffrn_reflns_limit_l_min -20
_diffrn_reflns_number 16292
_diffrn_reflns_theta_full 27.47
_diffrn_reflns_theta_max 27.47
_diffrn_reflns_theta_min 2.30
_exptl_absorpt_coefficient_mu 0.533
_exptl_absorpt_correction_T_max 0.8565
_exptl_absorpt_correction_T_min 0.7765
_exptl_absorpt_correction_type numerical
_exptl_absorpt_process_details 'CrystalClear (Rigaku Inc., 2008)'
_exptl_crystal_colour colorless
_exptl_crystal_density_diffrn 1.792
_exptl_crystal_density_method 'not measured'
_exptl_crystal_description block
_exptl_crystal_F_000 1488
_exptl_crystal_size_max 0.50
_exptl_crystal_size_mid 0.50
_exptl_crystal_size_min 0.30
_refine_diff_density_max 1.045
_refine_diff_density_min -0.977
_refine_diff_density_rms 0.089
_refine_ls_extinction_method none
_refine_ls_goodness_of_fit_ref 1.149
_refine_ls_hydrogen_treatment constr
_refine_ls_matrix_type full
_refine_ls_number_parameters 209
_refine_ls_number_reflns 3183
_refine_ls_number_restraints 0
_refine_ls_restrained_S_all 1.149
_refine_ls_R_factor_all 0.0564
_refine_ls_R_factor_gt 0.0560
_refine_ls_shift/su_max 0.000
_refine_ls_shift/su_mean 0.000
_refine_ls_structure_factor_coef Fsqd
_refine_ls_weighting_details 'calc w=1/[\s^2^(Fo^2^)+(0.0734P)^2^+5.4759P] where P=(Fo^2^+2Fc^2^)/3'
_refine_ls_weighting_scheme calc
_refine_ls_wR_factor_gt 0.1538
_refine_ls_wR_factor_ref 0.1543
_reflns_number_gt 3159
_reflns_number_total 3183
_reflns_threshold_expression >2sigma(I)
_cod_data_source_file ol401959d_si_003.cif
_cod_data_source_block sa685
_cod_original_cell_volume 2773.8(4)
_cod_original_sg_symbol_H-M C2/c
_cod_database_code 1512297

loop_
_symmetry_equiv_pos_as_xyz
'x, y, z'
'-x, y, -z+1/2'
'x+1/2, y+1/2, z'
'-x+1/2, y+1/2, -z+1/2'
'-x, -y, -z'
'x, -y, z-1/2'
'-x+1/2, -y+1/2, -z'
'x+1/2, -y+1/2, z-1/2'

loop_
_atom_site_label
_atom_site_type_symbol
_atom_site_fract_x
_atom_site_fract_y
_atom_site_fract_z
_atom_site_U_iso_or_equiv
_atom_site_adp_type
_atom_site_occupancy
_atom_site_symmetry_multiplicity
_atom_site_calc_flag
_atom_site_refinement_flags
Cl1 Cl 0.10114(8) 0.58370(11) 0.29895(9) 0.0971(5) Uani 1 1 d .
Cl2 Cl 0.07806(5) 0.30815(10) 0.23963(8) 0.0687(3) Uani 1 1 d .
O1 O 0.18012(8) -0.02911(15) 0.48392(12) 0.0257(3) Uani 1 1 d .
O2 O 0.06187(9) -0.09173(16) 0.10615(13) 0.0270(3) Uani 1 1 d .
O3 O 0.26996(10) 0.16152(17) 0.33078(15) 0.0336(4) Uani 1 1 d .
N1 N 0.22671(10) 0.06797(17) 0.41281(15) 0.0247(4) Uani 1 1 d .
N2 N 0.11494(10) -0.06660(17) 0.29297(14) 0.0221(4) Uani 1 1 d .
N3 N 0.16775(10) 0.03070(19) 0.21888(15) 0.0269(4) Uani 1 1 d .
C1 C 0.22100(12) 0.0845(2) 0.32281(19) 0.0254(4) Uani 1 1 d .
C2 C 0.17263(11) -0.0096(2) 0.39093(17) 0.0216(4) Uani 1 1 d .
C3 C 0.11745(12) -0.0401(2) 0.21215(17) 0.0235(4) Uani 1 1 d .
C4 C -0.00504(11) -0.1411(2) 0.07643(16) 0.0227(4) Uani 1 1 d .
C5 C -0.02744(13) -0.2660(2) 0.03313(19) 0.0269(4) Uani 1 1 d .
C6 C -0.09926(14) -0.3117(2) -0.0141(2) 0.0308(5) Uani 1 1 d .
C7 C 0.12695(12) -0.1100(2) 0.47148(16) 0.0229(4) Uani 1 1 d .
C8 C 0.05528(12) -0.0642(2) 0.42603(16) 0.0221(4) Uani 1 1 d .
C9&#x00CB;&#x00CB; C 0.14892(13) -0.2338(2) 0.51676(19) 0.0277(4) Uani 1 1 d .
C10 C 0.32882(15) 0.2252(3) 0.4401(2) 0.0390(6) Uani 1 1 d .
H10A H 0.3042 0.2714 0.4636 0.058 Uiso 1 1 calc R
H10B H 0.3573 0.2872 0.4324 0.058 Uiso 1 1 calc R
H10C H 0.3647 0.1599 0.4980 0.058 Uiso 1 1 calc R
C11 C 0.1392(2) 0.4432(4) 0.2919(3) 0.0605(9) Uani 1 1 d .
H11A H 0.1886 0.4228 0.3696 0.073 Uiso 1 1 calc R
H11B H 0.1507 0.4593 0.2420 0.073 Uiso 1 1 calc R
F1 F 0.02011(9) -0.34225(15) 0.03474(13) 0.0392(4) Uani 1 1 d .
F2 F -0.12098(10) -0.43220(14) -0.05777(16) 0.0464(4) Uani 1 1 d .
F3 F 0.03553(7) 0.05772(12) 0.38733(11) 0.0285(3) Uani 1 1 d .
F4 F 0.21907(8) -0.27769(15) 0.56455(13) 0.0396(4) Uani 1 1 d .

loop_
_atom_site_aniso_label
_atom_site_aniso_U_11
_atom_site_aniso_U_22
_atom_site_aniso_U_33
_atom_site_aniso_U_23
_atom_site_aniso_U_13
_atom_site_aniso_U_12
Cl1 0.1252(10) 0.0673(6) 0.0567(5) -0.0015(4) 0.0425(6) 0.0381(6)
Cl2 0.0613(5) 0.0625(5) 0.0526(5) -0.0094(4) 0.0253(4) 0.0020(4)
O1 0.0237(7) 0.0331(8) 0.0210(7) -0.0022(6) 0.0151(6) -0.0057(6)
O2 0.0245(7) 0.0375(8) 0.0234(7) -0.0055(6) 0.0178(6) -0.0057(6)
O3 0.0331(8) 0.0361(9) 0.0388(9) -0.0041(7) 0.0269(8) -0.0112(7)
N1 0.0228(8) 0.0256(9) 0.0281(9) -0.0010(7) 0.0179(7) -0.0022(7)
N2 0.0211(8) 0.0250(8) 0.0216(8) -0.0006(6) 0.0147(7) -0.0009(6)
N3 0.0270(9) 0.0320(10) 0.0275(9) 0.0005(7) 0.0205(8) -0.0025(7)
C1 0.0241(10) 0.0243(10) 0.0307(10) 0.0010(8) 0.0195(9) -0.0006(8)
C2 0.0221(9) 0.0220(9) 0.0232(9) 0.0009(7) 0.0161(8) 0.0019(7)
C3 0.0229(9) 0.0252(10) 0.0246(9) -0.0001(8) 0.0167(8) 0.0009(7)
C4 0.0231(9) 0.0284(10) 0.0200(8) -0.0014(7) 0.0157(8) -0.0017(8)
C5 0.0323(11) 0.0269(10) 0.0308(10) -0.0022(8) 0.0248(9) 0.0019(8)
C6 0.0398(12) 0.0238(10) 0.0361(11) -0.0077(8) 0.0283(11) -0.0073(9)
C7 0.0240(9) 0.0280(10) 0.0197(9) -0.0005(7) 0.0158(8) -0.0020(8)
C8 0.0253(9) 0.0221(9) 0.0191(8) 0.0017(7) 0.0148(8) 0.0010(7)
C9&#x00CB;&#x00CB; 0.0290(10) 0.0307(11) 0.0285(10) 0.0042(8) 0.0212(9) 0.0072(8)
C10 0.0373(13) 0.0381(13) 0.0495(14) -0.0135(11) 0.0322(12) -0.0156(10)
C11 0.0542(18) 0.072(2) 0.0469(17) -0.0160(16) 0.0299(15) 0.0004(16)
F1 0.0442(8) 0.0362(8) 0.0516(9) -0.0068(6) 0.0379(8) 0.0033(6)
F2 0.0597(10) 0.0284(8) 0.0672(11) -0.0202(7) 0.0489(9) -0.0158(7)
F3 0.0314(7) 0.0233(6) 0.0294(6) 0.0054(5) 0.0195(6) 0.0030(5)
F4 0.0329(7) 0.0427(8) 0.0476(8) 0.0123(7) 0.0285(7) 0.0150(6)

loop_
_atom_type_symbol
_atom_type_description
_atom_type_scat_dispersion_real
_atom_type_scat_dispersion_imag
_atom_type_scat_source
C C 0.0033 0.0016 'International Tables Vol C Tables 4.2.6.8 and 6.1.1.4'
H H 0.0000 0.0000 'International Tables Vol C Tables 4.2.6.8 and 6.1.1.4'
N N 0.0061 0.0033 'International Tables Vol C Tables 4.2.6.8 and 6.1.1.4'
O O 0.0106 0.0060 'International Tables Vol C Tables 4.2.6.8 and 6.1.1.4'
F F 0.0171 0.0103 'International Tables Vol C Tables 4.2.6.8 and 6.1.1.4'
Cl Cl 0.1484 0.1585 'International Tables Vol C Tables 4.2.6.8 and 6.1.1.4'

loop_
_geom_angle_atom_site_label_1
_geom_angle_atom_site_label_2
_geom_angle_atom_site_label_3
_geom_angle
_geom_angle_site_symmetry_1
_geom_angle_site_symmetry_3
C2 O1 C7 117.82(15) . .
C3 O2 C4 119.71(15) . .
C1 O3 C10 117.34(18) . .
C2 N1 C1 112.93(18) . .
C2 N2 C3 111.04(17) . .
C3 N3 C1 112.25(17) . .
O3 C1 N1 119.95(19) . .
O3 C1 N3 113.83(19) . .
N1 C1 N3 126.21(19) . .
N1 C2 N2 128.39(18) . .
N1 C2 O1 112.66(17) . .
N2 C2 O1 118.95(17) . .
N3 C3 N2 129.11(19) . .
N3 C3 O2 112.70(17) . .
N2 C3 O2 118.19(18) . .
O2 C4 C5 118.55(18) . .
O2 C4 C8 122.01(19) . 2
C5 C4 C8 118.84(18) . 2
F1 C5 C6 119.6(2) . .
F1 C5 C4 119.98(19) . .
C6 C5 C4 120.43(19) . .
F2 C6 C5 120.0(2) . .
F2 C6 C9&#x00CB;&#x00CB; 119.9(2) . 2
C5 C6 C9&#x00CB;&#x00CB; 120.1(2) . 2
C9&#x00CB;&#x00CB; C7 C8 119.09(19) . .
C9&#x00CB;&#x00CB; C7 O1 119.45(18) . .
C8 C7 O1 121.05(19) . .
F3 C8 C7 119.11(18) . .
F3 C8 C4 119.73(18) . 2
C7 C8 C4 121.12(19) . 2
F4 C9&#x00CB;&#x00CB; C6 119.9(2) . 2
F4 C9&#x00CB;&#x00CB; C7 119.7(2) . .
C6 C9&#x00CB;&#x00CB; C7 120.4(2) 2 .
O3 C10 H10A 109.5 . .
O3 C10 H10B 109.5 . .
H10A C10 H10B 109.5 . .
O3 C10 H10C 109.5 . .
H10A C10 H10C 109.5 . .
H10B C10 H10C 109.5 . .
Cl1 C11 Cl2 114.0(2) . .
Cl1 C11 H11A 108.8 . .
Cl2 C11 H11A 108.8 . .
Cl1 C11 H11B 108.8 . .
Cl2 C11 H11B 108.8 . .
H11A C11 H11B 107.7 . .

loop_
_geom_bond_atom_site_label_1
_geom_bond_atom_site_label_2
_geom_bond_distance
_geom_bond_site_symmetry_2
Cl1 C11 1.733(4) .
Cl2 C11 1.749(4) .
O1 C2 1.356(2) .
O1 C7 1.387(2) .
O2 C3 1.359(3) .
O2 C4 1.383(2) .
O3 C1 1.318(3) .
O3 C10 1.452(3) .
N1 C2 1.323(3) .
N1 C1 1.330(3) .
N2 C2 1.324(3) .
N2 C3 1.328(3) .
N3 C3 1.315(3) .
N3 C1 1.342(3) .
C4 C5 1.383(3) .
C4 C8 1.384(3) 2
C5 F1 1.337(2) .
C5 C6 1.377(3) .
C6 F2 1.341(3) .
C6 C9&#x00CB;&#x00CB; 1.377(3) 2
C7 C9&#x00CB;&#x00CB; 1.380(3) .
C7 C8 1.382(3) .
C8 F3 1.334(2) .
C8 C4 1.384(3) 2
C9&#x00CB;&#x00CB; F4 1.336(3) .
C9&#x00CB;&#x00CB; C6 1.377(3) 2
C10 H10A 0.9800 .
C10 H10B 0.9800 .
C10 H10C 0.9800 .
C11 H11A 0.9900 .
C11 H11B 0.9900 .

loop_
_geom_torsion_atom_site_label_1
_geom_torsion_atom_site_label_2
_geom_torsion_atom_site_label_3
_geom_torsion_atom_site_label_4
_geom_torsion
_geom_torsion_site_symmetry_1
_geom_torsion_site_symmetry_4
C10 O3 C1 N1 0.1(3) . .
C10 O3 C1 N3 179.1(2) . .
C2 N1 C1 O3 178.58(19) . .
C2 N1 C1 N3 -0.3(3) . .
C3 N3 C1 O3 -176.68(19) . .
C3 N3 C1 N1 2.2(3) . .
C1 N1 C2 N2 -2.1(3) . .
C1 N1 C2 O1 178.17(17) . .
C3 N2 C2 N1 2.0(3) . .
C3 N2 C2 O1 -178.29(17) . .
C7 O1 C2 N1 -179.38(17) . .
C7 O1 C2 N2 0.8(3) . .
C1 N3 C3 N2 -2.4(3) . .
C1 N3 C3 O2 178.09(18) . .
C2 N2 C3 N3 0.6(3) . .
C2 N2 C3 O2 180.00(18) . .
C4 O2 C3 N3 -164.21(18) . .
C4 O2 C3 N2 16.3(3) . .
C3 O2 C4 C5 -127.7(2) . .
C3 O2 C4 C8 61.3(3) . 2
O2 C4 C5 F1 8.8(3) . .
C8 C4 C5 F1 -179.86(18) 2 .
O2 C4 C5 C6 -169.8(2) . .
C8 C4 C5 C6 1.6(3) 2 .
F1 C5 C6 F2 0.2(3) . .
C4 C5 C6 F2 178.8(2) . .
F1 C5 C6 C9&#x00CB;&#x00CB; -179.7(2) . 2
C4 C5 C6 C9&#x00CB;&#x00CB; -1.1(3) . 2
C2 O1 C7 C9&#x00CB;&#x00CB; 104.8(2) . .
C2 O1 C7 C8 -82.5(2) . .
C9&#x00CB;&#x00CB; C7 C8 F3 176.76(18) . .
O1 C7 C8 F3 4.1(3) . .
C9&#x00CB;&#x00CB; C7 C8 C4 -1.1(3) . 2
O1 C7 C8 C4 -173.80(17) . 2
C8 C7 C9&#x00CB;&#x00CB; F4 -177.68(19) . .
O1 C7 C9&#x00CB;&#x00CB; F4 -4.9(3) . .
C8 C7 C9&#x00CB;&#x00CB; C6 1.6(3) . 2
O1 C7 C9&#x00CB;&#x00CB; C6 174.38(19) . 2
